data_7718021
loop_
_publ_author_name
'Liu, Yu-Si'
'Xu, Zhe-Kun'
'Zhang, Jia-Mei'
'Chen, Xiao-Gang'
'Qin, Yan'
'Wang, Zhong-Xia'

_publ_section_title
;
 Three-dimensional perchlorate-based alkali metal hybrid perovskite
 molecular ferroelastic crystals.
;
_journal_issue 11
_journal_name_full 'Dalton transactions (Cambridge, England : 2003)'
_journal_page_first 4706
_journal_page_last 4714
_journal_paper_doi 10.1039/d4dt03416c
_journal_volume 54
_journal_year 2025
_chemical_formula_moiety 'Cl3 K1 O12, 0.8(C7 H16 N2), 0.2(C7 N2)'
_chemical_formula_sum 'C7 H12.8 Cl3 K N2 O12'
_chemical_formula_weight 462.44
_space_group_crystal_system hexagonal
_space_group_IT_number 176
_space_group_name_Hall '-P 6c'
_space_group_name_H-M_alt 'P 63/m'
_atom_sites_solution_hydrogens geom
_atom_sites_solution_primary dual
_audit_creation_date 2024-11-24
_audit_creation_method
;
Olex2 1.5
(compiled 2024.02.16 svn.r378c4104 for OlexSys, GUI svn.r6928)
;
_audit_update_record
;
2024-11-24 deposited with the CCDC.	2025-02-12 downloaded from the CCDC.
;
_cell_angle_alpha 90
_cell_angle_beta 90
_cell_angle_gamma 120
_cell_formula_units_Z 10
_cell_length_a 10.2651(2)
_cell_length_b 10.2651(2)
_cell_length_c 45.4929(9)
_cell_measurement_reflns_used 7803
_cell_measurement_temperature 362.98(13)
_cell_measurement_theta_max 76.0900
_cell_measurement_theta_min 1.9130
_cell_volume 4151.46(14)
_computing_cell_refinement 'CrysAlisPro 1.171.42.79a (Rigaku OD, 2022)'
_computing_data_collection 'CrysAlisPro 1.171.42.79a (Rigaku OD, 2022)'
_computing_data_reduction 'CrysAlisPro 1.171.42.79a (Rigaku OD, 2022)'
_computing_molecular_graphics 'Olex2 1.5 (Dolomanov et al., 2009)'
_computing_publication_material 'Olex2 1.5 (Dolomanov et al., 2009)'
_computing_structure_refinement 'XL  (Sheldrick, 2008)'
_computing_structure_solution 'SHELXT 2014/5 (Sheldrick, 2014)'
_diffrn_ambient_environment air
_diffrn_ambient_temperature 362.98(13)
_diffrn_detector 'Hybrid Pixel Array Detector'
_diffrn_detector_area_resol_mean 10.0000
_diffrn_detector_type HyPix
_diffrn_measured_fraction_theta_full 1.000
_diffrn_measured_fraction_theta_max 0.978
_diffrn_measurement_details
;
List of Runs (angles in degrees, time in seconds):

  # Type    Start    End  Width  t~exp~   \w     \q     \k     \f   Frames
#--------------------------------------------------------------------------
  1  \w    136.00 175.00   0.50    0.80    --  108.36 125.00  30.00   78
  2  \w     82.00 129.00   0.50    0.80    --  108.36 125.00  30.00   94
  3  \w     91.00 167.00   0.50    0.80    --  108.36  45.00 -30.00  152
  4  \w     85.00 178.00   0.50    0.80    --  108.36  16.00 102.00  186
  5  \w    -20.00  33.00   0.50    0.20    --  -45.45  16.00 102.00  106
  6  \w     -2.00  24.00   0.50    0.20    --  -45.45  20.00  14.00   52
  7  \w    -66.00 -29.00   0.50    0.80    -- -102.00  72.00 -35.00   74
  8  \w    -24.00  25.00   0.50    0.20    --  -45.45  19.00-120.00   98
  9  \w    -21.00  15.00   0.50    0.20    --  -45.45  19.00-180.00   72
 10  \w     48.00  73.00   0.50    0.80    --  108.36 -61.00   0.00   50
 11  \w     39.00  65.00   0.50    0.80    --  108.36 -61.00 150.00   52
 12  \w   -158.00 -81.00   0.50    0.80    -- -102.00 -20.00-152.00  154
;
_diffrn_measurement_device 'four-circle diffractometer'
_diffrn_measurement_device_type 'XtaLAB Synergy R, DW system, HyPix'
_diffrn_measurement_method '\w scans'
_diffrn_orient_matrix_type 'CrysAlisPro convention (1999,Acta A55,543-557)'
_diffrn_orient_matrix_UB_11 -0.0273709000
_diffrn_orient_matrix_UB_12 0.0344751000
_diffrn_orient_matrix_UB_13 0.0316142000
_diffrn_orient_matrix_UB_21 -0.1377523000
_diffrn_orient_matrix_UB_22 0.0090520000
_diffrn_orient_matrix_UB_23 -0.0106243000
_diffrn_orient_matrix_UB_31 -0.1016310000
_diffrn_orient_matrix_UB_32 -0.1696322000
_diffrn_orient_matrix_UB_33 0.0058409000
_diffrn_radiation_monochromator mirror
_diffrn_radiation_probe x-ray
_diffrn_radiation_type 'Cu K\a'
_diffrn_radiation_wavelength 1.54184
_diffrn_reflns_av_R_equivalents 0.0369
_diffrn_reflns_av_unetI/netI 0.0283
_diffrn_reflns_Laue_measured_fraction_full 1.000
_diffrn_reflns_Laue_measured_fraction_max 0.978
_diffrn_reflns_limit_h_max 12
_diffrn_reflns_limit_h_min -12
_diffrn_reflns_limit_k_max 11
_diffrn_reflns_limit_k_min -12
_diffrn_reflns_limit_l_max 55
_diffrn_reflns_limit_l_min -57
_diffrn_reflns_number 15468
_diffrn_reflns_point_group_measured_fraction_full 1.000
_diffrn_reflns_point_group_measured_fraction_max 0.978
_diffrn_reflns_theta_full 67.684
_diffrn_reflns_theta_max 76.371
_diffrn_reflns_theta_min 3.887
_diffrn_source 'Rotating-anode X-ray tube'
_diffrn_source_type 'Rigaku (Cu) X-ray Source'
_exptl_absorpt_coefficient_mu 7.889
_exptl_absorpt_correction_T_max 1.00000
_exptl_absorpt_correction_T_min 0.14305
_exptl_absorpt_correction_type multi-scan
_exptl_absorpt_process_details
;
CrysAlisPro 1.171.42.79a (Rigaku Oxford Diffraction, 2022)
Empirical absorption correction using spherical harmonics,
implemented in SCALE3 ABSPACK scaling algorithm.
;
_exptl_crystal_colour 'clear light colourless'
_exptl_crystal_colour_lustre clear
_exptl_crystal_colour_modifier light
_exptl_crystal_colour_primary colourless
_exptl_crystal_density_diffrn 1.850
_exptl_crystal_description block
_exptl_crystal_F_000 2348
_exptl_crystal_size_max 0.13
_exptl_crystal_size_mid 0.12
_exptl_crystal_size_min 0.11
_refine_diff_density_max 0.303
_refine_diff_density_min -0.238
_refine_diff_density_rms 0.065
_refine_ls_extinction_coef 0.00036(6)
_refine_ls_extinction_expression Fc^*^=kFc[1+0.001xFc^2^\l^3^/sin(2\q)]^-1/4^
_refine_ls_extinction_method 'SHELXL-2018/3 (Sheldrick 2018)'
_refine_ls_goodness_of_fit_ref 1.056
_refine_ls_hydrogen_treatment constr
_refine_ls_matrix_type full
_refine_ls_number_parameters 213
_refine_ls_number_reflns 2894
_refine_ls_number_restraints 121
_refine_ls_restrained_S_all 1.055
_refine_ls_R_factor_all 0.0486
_refine_ls_R_factor_gt 0.0407
_refine_ls_shift/su_max 0.001
_refine_ls_shift/su_mean 0.000
_refine_ls_structure_factor_coef Fsqd
_refine_ls_weighting_details 'w=1/[\s^2^(Fo^2^)+(0.0783P)^2^+1.5146P] where P=(Fo^2^+2Fc^2^)/3'
_refine_ls_weighting_scheme calc
_refine_ls_wR_factor_gt 0.1250
_refine_ls_wR_factor_ref 0.1326
_reflns_Friedel_coverage 0.000
_reflns_number_gt 2391
_reflns_number_total 2894
_reflns_threshold_expression 'I > 2\s(I)'
_cod_data_source_file d4dt03416c2.cif
_cod_data_source_block lys-240508-1-363k_auto
_cod_depositor_comments 'Adding full bibliography for 7718017--7718027.cif.'
_cod_original_cell_volume 4151.46(18)
_cod_original_formula_sum 'C7 H12.80 Cl3 K N2 O12'
_cod_database_code 7718021
_shelx_shelxl_version_number 2018/3
_chemical_oxdiff_formula 'C H N K Cl O'
_shelx_space_group_comment
;
The symmetry employed for this shelxl refinement is uniquely defined
by the following loop, which should always be used as a source of
symmetry information in preference to the above space-group names.
They are only intended as comments.
;
_shelx_estimated_absorpt_t_max 0.477
_shelx_estimated_absorpt_t_min 0.427
_reflns_odcompleteness_completeness 99.96
_reflns_odcompleteness_iscentric 1
_reflns_odcompleteness_theta 66.97
_olex2_refinement_description
;
1. Fixed Uiso
 At 1.2 times of:
  All C(H,H) groups, All N(H) groups
 At 1.5 times of:
  All C(H,H,H) groups
2. Restrained distances
 N2-C2 = C4-C2 = C2-C1 = N1-C2 = N2-N1 = N2-C1 = N2-C3 = C3-C2
 1.4 with sigma of 0.2
3. Rigid bond restraints
 N2, C4, C2, C1, N1, C3
 with sigma for 1-2 distances of 0.01 and sigma for 1-3 distances of 0.02
4. Uiso/Uaniso restraints and constraints
N2 \\sim C4 \\sim C2 \\sim C1 \\sim C3 \\sim N1: within 2A with sigma of 0.02
and sigma for terminal atoms of 0.04 within 2A
Uanis(N2) \\sim Ueq, Uanis(C4) \\sim Ueq, Uanis(C2) \\sim Ueq, Uanis(C1) \\sim
Ueq, Uanis(C3) \\sim Ueq, Uanis(N1) \\sim Ueq: with sigma of 0.1 and sigma for
terminal atoms of 0.2
5. Others
 Fixed Sof: H00C(0.333333) H00D(0.333333) H00E(0.333333) C4(0.25) C1(0.166667)
 H00N(0.333333) H00O(0.333333) H00P(0.333333) N2(0.166667) C2(0.5) C3(0.25)
 N1(0.166667)
6.a Ternary CH refined with riding coordinates:
 N00G(H00G), N00L(H00L)
6.b Secondary CH2 refined with riding coordinates:
 C00M(H00A,H00B), C00N(H00I,H00J), C00O(H00K,H00M), C00Q(H00F,H00H)
6.c Idealised Me refined as rotating group:
 C00P(H00C,H00D,H00E), C00T(H00N,H00O,H00P)
;
_olex2_submission_special_instructions 'No special instructions were received'
_oxdiff_exptl_absorpt_empirical_details
;
Empirical correction (ABSPACK) includes:
- Absorption correction using spherical harmonics
- Frame scaling
;
_oxdiff_exptl_absorpt_empirical_full_max 5.280
_oxdiff_exptl_absorpt_empirical_full_min 0.604

loop_
_space_group_symop_operation_xyz
'x, y, z'
'-y, x-y, z'
'-x+y, -x, z'
'-x, -y, z+1/2'
'y, -x+y, z+1/2'
'x-y, x, z+1/2'
'-x, -y, -z'
'y, -x+y, -z'
'x-y, x, -z'
'x, y, -z-1/2'
'-y, x-y, -z-1/2'
'-x+y, -x, -z-1/2'

loop_
_atom_site_label
_atom_site_type_symbol
_atom_site_fract_x
_atom_site_fract_y
_atom_site_fract_z
_atom_site_U_iso_or_equiv
_atom_site_adp_type
_atom_site_occupancy
_atom_site_site_symmetry_order
_atom_site_calc_flag
_atom_site_refinement_flags_posn
_atom_site_refinement_flags_adp
_atom_site_refinement_flags_occupancy
_atom_site_disorder_assembly
_atom_site_disorder_group
K001 K 0.666667 1.333333 0.40117(2) 0.0520(3) Uani 1 3 d S T P . .
Cl02 Cl 0.32313(6) 1.18667(6) 0.44885(2) 0.0432(2) Uani 1 1 d . . . . .
K003 K 0.333333 0.666667 0.30256(2) 0.0530(3) Uani 1 3 d S T P . .
K004 K 0.000000 1.000000 0.500000 0.0557(4) Uani 1 6 d S T P . .
Cl05 Cl 0.51658(7) 0.99828(7) 0.35244(2) 0.0459(2) Uani 1 1 d . . . . .
Cl06 Cl 0.63993(9) 0.84456(9) 0.250000 0.0468(2) Uani 1 2 d S T P . .
N007 N 0.333333 0.666667 0.46859(7) 0.0379(7) Uani 1 3 d S T P . .
O008 O 0.1854(2) 1.1760(3) 0.43922(6) 0.0731(6) Uani 1 1 d . . . . .
N009 N 0.000000 1.000000 0.33040(8) 0.0407(7) Uani 1 3 d S T P . .
O00A O 0.7650(4) 0.9942(3) 0.250000 0.0743(9) Uani 1 2 d S T P . .
O00B O 0.6062(3) 1.0162(3) 0.37765(5) 0.0869(8) Uani 1 1 d . . . . .
O00C O 0.3728(3) 0.8641(3) 0.35555(6) 0.0785(7) Uani 1 1 d . . . . .
O00D O 0.3003(3) 1.1072(3) 0.47584(5) 0.0766(7) Uani 1 1 d . . . . .
O00E O 0.6428(3) 0.7659(3) 0.22435(5) 0.0771(7) Uani 1 1 d . . . . .
O00F O 0.4972(3) 1.1259(3) 0.35050(6) 0.0788(7) Uani 1 1 d . . . . .
N00G N 0.333333 0.666667 0.41344(8) 0.0510(9) Uani 1 3 d S T P . .
H00G H 0.333331 0.666671 0.391898 0.061 Uiso 1 3 calc R U P . .
O00H O 0.5890(3) 0.9855(3) 0.32690(5) 0.0862(8) Uani 1 1 d . . . . .
O00I O 0.3720(3) 1.1194(3) 0.42743(5) 0.0772(7) Uani 1 1 d . . . . .
O00J O 0.4360(3) 1.3395(2) 0.45165(7) 0.0880(9) Uani 1 1 d . . . . .
O00K O 0.5023(4) 0.8480(4) 0.250000 0.0785(10) Uani 1 2 d S T P . .
N00L N 0.000000 1.000000 0.38533(9) 0.0586(10) Uani 1 3 d S T P . .
H00L H -0.000003 1.000001 0.406873 0.070 Uiso 1 3 calc R U P . .
C00M C 0.3086(3) 0.7897(3) 0.45720(6) 0.0506(6) Uani 1 1 d . . . . .
H00A H 0.216828 0.779356 0.465515 0.061 Uiso 1 1 calc R U . . .
H00B H 0.391635 0.886713 0.463078 0.061 Uiso 1 1 calc R U . . .
C00N C 0.1350(3) 0.9967(4) 0.34159(7) 0.0586(7) Uani 1 1 d . . . . .
H00I H 0.225397 1.089760 0.336509 0.070 Uiso 1 1 calc R U . . .
H00J H 0.140790 0.914172 0.332534 0.070 Uiso 1 1 calc R U . . .
C00O C 0.1243(4) 0.9773(4) 0.37430(7) 0.0681(9) Uani 1 1 d . . . . .
H00K H 0.104251 0.877125 0.379382 0.082 Uiso 1 1 calc R U . . .
H00M H 0.218650 1.049845 0.383341 0.082 Uiso 1 1 calc R U . . .
C00P C 0.333333 0.666667 0.50134(12) 0.0728(16) Uani 1 3 d S T P . .
H00C H 0.405806 0.764831 0.508369 0.109 Uiso 0.3333 1 calc R U P A -1
H00D H 0.359025 0.594194 0.508369 0.109 Uiso 0.3333 1 calc R U P A -1
H00E H 0.235169 0.640975 0.508369 0.109 Uiso 0.3333 1 calc R U P A -1
C00Q C 0.2969(4) 0.7815(4) 0.42437(7) 0.0673(8) Uani 1 1 d . . . . .
H00F H 0.195816 0.754665 0.418409 0.081 Uiso 1 1 calc R U . . .
H00H H 0.366356 0.878878 0.415959 0.081 Uiso 1 1 calc R U . . .
C4 C 0.529(4) 1.185(3) 0.250000 0.086(6) Uani 0.5 2 d DS TU P B 2
C1 C 0.666667 1.333333 0.2889(4) 0.072(3) Uani 0.5 3 d DS TU P B 1
C00T C 0.000000 1.000000 0.29778(13) 0.0802(18) Uani 1 3 d S T P . .
H00N H 0.093706 1.081331 0.290745 0.120 Uiso 0.3333 1 calc R U P C -1
H00O H -0.081331 1.012375 0.290745 0.120 Uiso 0.3333 1 calc R U P C -1
H00P H -0.012375 0.906294 0.290745 0.120 Uiso 0.3333 1 calc R U P C -1
N2 N 0.666667 1.333333 0.26528(15) 0.0455(15) Uani 0.5 3 d DS TU P . .
C2 C 0.5208(9) 1.2022(9) 0.27837(17) 0.083(2) Uani 0.5 1 d D U P B .
C3 C 0.531(3) 1.201(2) 0.250000 0.058(3) Uani 0.5 2 d DS TU P B 1
N1 N 0.666667 1.333333 0.2969(3) 0.084(4) Uani 0.5 3 d DS TU P B 2

loop_
_atom_site_aniso_label
_atom_site_aniso_U_11
_atom_site_aniso_U_22
_atom_site_aniso_U_33
_atom_site_aniso_U_23
_atom_site_aniso_U_13
_atom_site_aniso_U_12
K001 0.0502(4) 0.0502(4) 0.0554(6) 0.000 0.000 0.02511(18)
Cl02 0.0380(3) 0.0367(3) 0.0534(4) 0.0018(2) -0.0008(2) 0.0173(2)
K003 0.0556(4) 0.0556(4) 0.0478(5) 0.000 0.000 0.02781(19)
K004 0.0471(5) 0.0471(5) 0.0729(10) 0.000 0.000 0.0236(2)
Cl05 0.0464(3) 0.0471(3) 0.0467(4) -0.0035(2) -0.0023(2) 0.0253(3)
Cl06 0.0396(4) 0.0401(4) 0.0600(5) 0.000 0.000 0.0195(3)
N007 0.0370(10) 0.0370(10) 0.0397(17) 0.000 0.000 0.0185(5)
O008 0.0481(12) 0.0718(15) 0.1086(18) -0.0077(13) -0.0130(12) 0.0369(11)
N009 0.0402(11) 0.0402(11) 0.0417(18) 0.000 0.000 0.0201(5)
O00A 0.0584(18) 0.0451(16) 0.100(2) 0.000 0.000 0.0113(14)
O00B 0.0775(17) 0.103(2) 0.0702(14) 0.0012(13) -0.0264(12) 0.0375(15)
O00C 0.0558(13) 0.0603(14) 0.0977(17) -0.0093(12) -0.0029(12) 0.0128(11)
O00D 0.0793(16) 0.0770(15) 0.0618(13) 0.0201(11) 0.0085(11) 0.0302(13)
O00E 0.0795(16) 0.0659(14) 0.0774(15) -0.0106(12) 0.0157(12) 0.0300(12)
O00F 0.0838(17) 0.0621(14) 0.1065(18) -0.0101(12) -0.0059(14) 0.0485(13)
N00G 0.0555(14) 0.0555(14) 0.0419(19) 0.000 0.000 0.0277(7)
O00H 0.108(2) 0.0979(19) 0.0688(15) 0.0012(13) 0.0263(14) 0.0637(17)
O00I 0.0823(17) 0.0962(18) 0.0758(15) -0.0028(13) 0.0118(12) 0.0615(15)
O00J 0.0739(16) 0.0403(12) 0.123(2) 0.0039(12) -0.0295(15) 0.0088(11)
O00K 0.0542(18) 0.079(2) 0.115(3) 0.000 0.000 0.0428(18)
N00L 0.0643(16) 0.0643(16) 0.047(2) 0.000 0.000 0.0322(8)
C00M 0.0533(15) 0.0401(13) 0.0679(16) -0.0040(11) -0.0003(12) 0.0303(12)
C00N 0.0428(14) 0.0686(19) 0.0740(18) -0.0030(14) 0.0025(12) 0.0351(14)
C00O 0.0612(18) 0.088(2) 0.0705(19) -0.0071(16) -0.0185(15) 0.0484(18)
C00P 0.086(3) 0.086(3) 0.047(3) 0.000 0.000 0.0429(13)
C00Q 0.088(2) 0.0651(19) 0.0673(19) 0.0174(15) 0.0065(16) 0.0524(18)
C4 0.046(7) 0.062(9) 0.107(6) 0.000 0.000 -0.005(7)
C1 0.088(5) 0.088(5) 0.041(6) 0.000 0.000 0.044(2)
C00T 0.095(3) 0.095(3) 0.051(3) 0.000 0.000 0.0474(15)
N2 0.049(2) 0.049(2) 0.039(3) 0.000 0.000 0.0243(11)
C2 0.066(4) 0.072(4) 0.084(4) 0.031(3) 0.015(3) 0.013(3)
C3 0.039(6) 0.027(4) 0.102(6) 0.000 0.000 0.012(4)
N1 0.096(4) 0.096(4) 0.060(7) 0.000 0.000 0.048(2)

loop_
_atom_type_symbol
_atom_type_description
_atom_type_scat_dispersion_real
_atom_type_scat_dispersion_imag
_atom_type_scat_source
C C 0.0181 0.0091 'International Tables Vol C Tables 4.2.6.8 and 6.1.1.4'
H H 0.0000 0.0000 'International Tables Vol C Tables 4.2.6.8 and 6.1.1.4'
Cl Cl 0.3639 0.7018 'International Tables Vol C Tables 4.2.6.8 and 6.1.1.4'
K K 0.3868 1.0657 'International Tables Vol C Tables 4.2.6.8 and 6.1.1.4'
N N 0.0311 0.0180 'International Tables Vol C Tables 4.2.6.8 and 6.1.1.4'
O O 0.0492 0.0322 'International Tables Vol C Tables 4.2.6.8 and 6.1.1.4'

loop_
_geom_angle_atom_site_label_1
_geom_angle_atom_site_label_2
_geom_angle_atom_site_label_3
_geom_angle
_geom_angle_site_symmetry_1
_geom_angle_site_symmetry_3
_geom_angle_publ_flag
O00B K001 O00B 109.28(5) 2_775 . ?
O00B K001 O00B 109.28(5) . 3_575 ?
O00B K001 O00B 109.28(5) 2_775 3_575 ?
O00B K001 O00J 63.94(6) 3_575 . ?
O00B K001 O00J 131.38(6) . 3_575 ?
O00B K001 O00J 131.38(6) 2_775 . ?
O00B K001 O00J 63.94(6) . 2_775 ?
O00B K001 O00J 118.43(7) 3_575 3_575 ?
O00B K001 O00J 131.38(6) 3_575 2_775 ?
O00B K001 O00J 118.44(7) . . ?
O00B K001 O00J 63.94(7) 2_775 3_575 ?
O00B K001 O00J 118.43(7) 2_775 2_775 ?
O00F K001 O00B 108.47(7) 3_575 . ?
O00F K001 O00B 68.92(7) . 3_575 ?
O00F K001 O00B 68.92(7) 3_575 2_775 ?
O00F K001 O00B 43.48(6) . . ?
O00F K001 O00B 68.92(7) 2_775 . ?
O00F K001 O00B 43.48(6) 2_775 2_775 ?
O00F K001 O00B 108.47(8) . 2_775 ?
O00F K001 O00B 108.47(7) 2_775 3_575 ?
O00F K001 O00B 43.48(6) 3_575 3_575 ?
O00F K001 O00F 68.34(9) 2_775 3_575 ?
O00F K001 O00F 68.34(9) 3_575 . ?
O00F K001 O00F 68.34(9) 2_775 . ?
O00F K001 O00J 170.36(7) . 3_575 ?
O00F K001 O00J 112.05(7) . . ?
O00F K001 O00J 170.36(7) 3_575 2_775 ?
O00F K001 O00J 170.36(7) 2_775 . ?
O00F K001 O00J 102.57(7) . 2_775 ?
O00F K001 O00J 102.57(7) 3_575 . ?
O00F K001 O00J 102.57(7) 2_775 3_575 ?
O00F K001 O00J 112.04(7) 3_575 3_575 ?
O00F K001 O00J 112.04(7) 2_775 2_775 ?
O00I K001 O00B 68.99(6) 2_775 . ?
O00I K001 O00B 76.82(7) 2_775 2_775 ?
O00I K001 O00B 76.82(7) 3_575 3_575 ?
O00I K001 O00B 173.76(7) . 2_775 ?
O00I K001 O00B 68.99(7) 3_575 2_775 ?
O00I K001 O00B 173.77(7) 3_575 . ?
O00I K001 O00B 68.99(7) . 3_575 ?
O00I K001 O00B 76.82(7) . . ?
O00I K001 O00B 173.76(7) 2_775 3_575 ?
O00I K001 O00F 142.64(7) 2_775 3_575 ?
O00I K001 O00F 76.74(7) 2_775 2_775 ?
O00I K001 O00F 110.88(7) . 3_575 ?
O00I K001 O00F 76.74(7) 3_575 3_575 ?
O00I K001 O00F 110.88(7) 3_575 2_775 ?
O00I K001 O00F 110.88(7) 2_775 . ?
O00I K001 O00F 76.74(7) . . ?
O00I K001 O00F 142.64(7) . 2_775 ?
O00I K001 O00F 142.64(7) 3_575 . ?
O00I K001 O00I 104.81(6) 3_575 . ?
O00I K001 O00I 104.81(6) 2_775 3_575 ?
O00I K001 O00I 104.81(6) 2_775 . ?
O00I K001 O00J 111.23(8) . 3_575 ?
O00I K001 O00J 62.56(6) . 2_775 ?
O00I K001 O00J 111.23(8) 3_575 2_775 ?
O00I K001 O00J 42.38(6) 2_775 2_775 ?
O00I K001 O00J 111.23(8) 2_775 . ?
O00I K001 O00J 62.56(6) 2_775 3_575 ?
O00I K001 O00J 62.56(6) 3_575 . ?
O00I K001 O00J 42.38(6) 3_575 3_575 ?
O00I K001 O00J 42.38(6) . . ?
O00J K001 O00J 77.47(7) 2_775 . ?
O00J K001 O00J 77.47(7) 2_775 3_575 ?
O00J K001 O00J 77.47(7) 3_575 . ?
K004 Cl02 K001 171.288(19) . . ?
O008 Cl02 K001 123.21(12) . . ?
O008 Cl02 K004 63.77(11) . . ?
O00D Cl02 K001 125.37(11) . . ?
O00D Cl02 K004 46.82(11) . . ?
O00D Cl02 O008 110.25(16) . . ?
O00I Cl02 K001 46.43(12) . . ?
O00I Cl02 K004 128.36(12) . . ?
O00I Cl02 O008 109.12(16) . . ?
O00I Cl02 O00D 107.96(16) . . ?
O00J Cl02 K001 61.54(14) . . ?
O00J Cl02 K004 122.79(14) . . ?
O00J Cl02 O008 110.03(15) . . ?
O00J Cl02 O00D 111.45(16) . . ?
O00J Cl02 O00I 107.95(18) . . ?
O00C K003 O00C 63.84(9) 2_665 3_565 ?
O00C K003 O00C 63.84(9) 2_665 . ?
O00C K003 O00C 63.84(9) 3_565 . ?
O00C K003 O00E 142.85(7) . 12_566 ?
O00C K003 O00E 80.08(7) 2_665 12_566 ?
O00C K003 O00E 108.94(7) 3_565 12_566 ?
O00C K003 O00E 108.93(6) 2_665 11_666 ?
O00C K003 O00E 142.85(7) 2_665 10_556 ?
O00C K003 O00E 142.85(7) 3_565 11_666 ?
O00C K003 O00E 80.08(7) . 11_666 ?
O00C K003 O00E 108.93(7) . 10_556 ?
O00C K003 O00E 80.08(7) 3_565 10_556 ?
O00C K003 O00H 43.67(6) 2_665 2_665 ?
O00C K003 O00H 43.67(6) . . ?
O00C K003 O00H 43.67(6) 3_565 3_565 ?
O00C K003 O00H 104.97(7) 3_565 2_665 ?
O00C K003 O00H 69.08(7) 2_665 3_565 ?
O00C K003 O00H 69.08(7) . 2_665 ?
O00C K003 O00H 104.97(7) . 3_565 ?
O00C K003 O00H 69.07(7) 3_565 . ?
O00C K003 O00H 104.97(7) 2_665 . ?
O00E K003 O00E 105.10(5) 11_666 12_566 ?
O00E K003 O00E 105.10(5) 11_666 10_556 ?
O00E K003 O00E 105.10(5) 12_566 10_556 ?
O00E K003 O00H 79.01(7) 11_666 . ?
O00E K003 O00H 67.33(6) 11_666 2_665 ?
O00E K003 O00H 79.01(7) 10_556 3_565 ?
O00E K003 O00H 172.29(6) 12_566 . ?
O00E K003 O00H 79.01(7) 12_566 2_665 ?
O00E K003 O00H 172.29(6) 10_556 2_665 ?
O00E K003 O00H 67.33(6) 12_566 3_565 ?
O00E K003 O00H 67.33(6) 10_556 . ?
O00E K003 O00H 172.29(7) 11_666 3_565 ?
O00H K003 O00H 108.68(5) 2_665 . ?
O00H K003 O00H 108.69(5) 2_665 3_565 ?
O00H K003 O00H 108.68(5) . 3_565 ?
O00K K003 O00C 122.26(8) 2_665 . ?
O00K K003 O00C 171.27(8) 3_565 . ?
O00K K003 O00C 122.26(8) . 3_565 ?
O00K K003 O00C 112.07(8) 2_665 2_665 ?
O00K K003 O00C 112.07(8) 3_565 3_565 ?
O00K K003 O00C 112.07(8) . . ?
O00K K003 O00C 171.27(8) . 2_665 ?
O00K K003 O00C 171.27(8) 2_665 3_565 ?
O00K K003 O00C 122.26(8) 3_565 2_665 ?
O00K K003 O00E 102.36(8) . 12_566 ?
O00K K003 O00E 44.95(7) 2_665 11_666 ?
O00K K003 O00E 62.37(8) . 11_666 ?
O00K K003 O00E 102.36(8) 3_565 11_666 ?
O00K K003 O00E 62.37(8) 3_565 10_556 ?
O00K K003 O00E 102.36(8) 2_665 10_556 ?
O00K K003 O00E 62.37(8) 2_665 12_566 ?
O00K K003 O00E 44.95(7) . 10_556 ?
O00K K003 O00E 44.95(7) 3_565 12_566 ?
O00K K003 O00H 73.53(7) 2_665 2_665 ?
O00K K003 O00H 128.20(8) 3_565 . ?
O00K K003 O00H 128.19(8) 2_665 3_565 ?
O00K K003 O00H 128.19(7) . 2_665 ?
O00K K003 O00H 119.63(8) 3_565 2_665 ?
O00K K003 O00H 119.63(8) 2_665 . ?
O00K K003 O00H 73.53(7) 3_565 3_565 ?
O00K K003 O00H 73.53(7) . . ?
O00K K003 O00H 119.63(8) . 3_565 ?
O00K K003 O00K 62.80(9) 2_665 . ?
O00K K003 O00K 62.80(9) 2_665 3_565 ?
O00K K003 O00K 62.80(9) . 3_565 ?
O008 K004 O008 122.26(7) . 8_456 ?
O008 K004 O008 180.0 9_666 3_465 ?
O008 K004 O008 57.74(7) . 3_465 ?
O008 K004 O008 57.73(7) 2_675 3_465 ?
O008 K004 O008 57.73(7) 8_456 9_666 ?
O008 K004 O008 122.26(7) . 9_666 ?
O008 K004 O008 57.74(7) . 2_675 ?
O008 K004 O008 57.73(7) 7_576 9_666 ?
O008 K004 O008 180.0 8_456 2_675 ?
O008 K004 O008 122.27(7) 8_456 3_465 ?
O008 K004 O008 180.0 . 7_576 ?
O008 K004 O008 122.27(7) 7_576 3_465 ?
O008 K004 O008 57.74(7) 8_456 7_576 ?
O008 K004 O008 122.26(7) 2_675 7_576 ?
O008 K004 O008 122.27(7) 2_675 9_666 ?
O00D K004 O008 111.93(6) 8_456 . ?
O00D K004 O008 136.56(6) 9_666 3_465 ?
O00D K004 O008 80.66(6) 2_675 9_666 ?
O00D K004 O008 68.07(6) 2_675 . ?
O00D K004 O008 136.56(6) . 7_576 ?
O00D K004 O008 43.44(6) . . ?
O00D K004 O008 68.07(6) 7_576 9_666 ?
O00D K004 O008 80.66(6) 9_666 . ?
O00D K004 O008 68.07(6) 8_456 7_576 ?
O00D K004 O008 99.34(6) 3_465 . ?
O00D K004 O008 43.44(6) 7_576 7_576 ?
O00D K004 O008 136.56(6) 7_576 . ?
O00D K004 O008 43.44(6) 9_666 9_666 ?
O00D K004 O008 43.44(6) 8_456 8_456 ?
O00D K004 O008 99.34(6) 2_675 3_465 ?
O00D K004 O008 136.56(6) 2_675 8_456 ?
O00D K004 O008 111.93(6) 7_576 3_465 ?
O00D K004 O008 80.66(6) . 8_456 ?
O00D K004 O008 111.93(6) 2_675 7_576 ?
O00D K004 O008 68.07(6) 9_666 8_456 ?
O00D K004 O008 99.34(6) 9_666 7_576 ?
O00D K004 O008 111.93(6) 3_465 8_456 ?
O00D K004 O008 99.34(6) 8_456 9_666 ?
O00D K004 O008 99.34(6) 7_576 8_456 ?
O00D K004 O008 111.93(6) . 9_666 ?
O00D K004 O008 136.56(6) 8_456 2_675 ?
O00D K004 O008 136.56(6) 3_465 9_666 ?
O00D K004 O008 43.44(6) 2_675 2_675 ?
O00D K004 O008 80.66(6) 8_456 3_465 ?
O00D K004 O008 99.34(6) . 2_675 ?
O00D K004 O008 68.07(6) . 3_465 ?
O00D K004 O008 111.93(6) 9_666 2_675 ?
O00D K004 O008 43.44(6) 3_465 3_465 ?
O00D K004 O008 68.07(6) 3_465 2_675 ?
O00D K004 O008 80.66(6) 7_576 2_675 ?
O00D K004 O008 80.66(6) 3_465 7_576 ?
O00D K004 O00D 73.29(5) 8_456 3_465 ?
O00D K004 O00D 180.0 9_666 3_465 ?
O00D K004 O00D 106.71(5) 9_666 7_576 ?
O00D K004 O00D 106.71(5) 2_675 3_465 ?
O00D K004 O00D 73.29(5) 2_675 7_576 ?
O00D K004 O00D 106.71(5) . 3_465 ?
O00D K004 O00D 106.71(5) 8_456 9_666 ?
O00D K004 O00D 73.29(5) . 9_666 ?
O00D K004 O00D 106.71(5) 8_456 7_576 ?
O00D K004 O00D 106.71(5) 2_675 . ?
O00D K004 O00D 180.0 . 7_576 ?
O00D K004 O00D 180.00(8) 8_456 2_675 ?
O00D K004 O00D 73.29(5) 3_465 7_576 ?
O00D K004 O00D 73.29(5) 2_675 9_666 ?
O00D K004 O00D 73.29(5) 8_456 . ?
K001 Cl05 K003 174.406(19) . . ?
O00B Cl05 K001 57.16(13) . . ?
O00B Cl05 K003 127.42(13) . . ?
O00B Cl05 O00C 109.43(16) . . ?
O00C Cl05 K001 125.46(11) . . ?
O00C Cl05 K003 51.42(11) . . ?
O00F Cl05 K001 50.89(11) . . ?
O00F Cl05 K003 124.36(12) . . ?
O00F Cl05 O00B 108.04(18) . . ?
O00F Cl05 O00C 109.81(17) . . ?
O00H Cl05 K001 125.42(13) . . ?
O00H Cl05 K003 57.69(13) . . ?
O00H Cl05 O00B 109.70(19) . . ?
O00H Cl05 O00C 109.05(17) . . ?
O00H Cl05 O00F 110.80(17) . . ?
K003 Cl06 K003 82.28(3) 10_556 . ?
O00A Cl06 K003 128.89(8) . . ?
O00A Cl06 K003 128.89(8) . 10_556 ?
O00A Cl06 O00E 110.31(13) . 10_556 ?
O00A Cl06 O00E 110.31(13) . . ?
O00A Cl06 O00K 110.0(2) . . ?
O00E Cl06 K003 55.64(12) 10_556 . ?
O00E Cl06 K003 55.64(12) . 10_556 ?
O00E Cl06 K003 120.73(11) . . ?
O00E Cl06 K003 120.73(11) 10_556 10_556 ?
O00E Cl06 O00E 109.6(2) 10_556 . ?
O00E Cl06 O00K 108.28(14) . . ?
O00E Cl06 O00K 108.28(14) 10_556 . ?
O00K Cl06 K003 52.75(9) . . ?
O00K Cl06 K003 52.75(9) . 10_556 ?
C00M N007 C00M 108.73(16) 2_665 3_565 ?
C00M N007 C00M 108.73(16) . 2_665 ?
C00M N007 C00M 108.73(16) . 3_565 ?
C00P N007 C00M 110.20(16) . 2_665 ?
C00P N007 C00M 110.20(16) . . ?
C00P N007 C00M 110.20(16) . 3_565 ?
Cl02 O008 K004 93.57(12) . . ?
C00N N009 C00N 109.00(17) . 3_465 ?
C00N N009 C00N 109.00(17) 2_675 3_465 ?
C00N N009 C00N 109.00(17) 2_675 . ?
C00T N009 C00N 109.94(17) . 2_675 ?
C00T N009 C00N 109.94(17) . 3_465 ?
C00T N009 C00N 109.94(17) . . ?
Cl05 O00B K001 100.75(15) . . ?
Cl05 O00C K003 106.94(13) . . ?
Cl02 O00D K004 112.31(14) . . ?
Cl06 O00E K003 101.74(13) . 10_556 ?
Cl05 O00F K001 107.72(14) . . ?
C00Q N00G H00G 109.5 3_565 . ?
C00Q N00G H00G 109.5 . . ?
C00Q N00G H00G 109.5 2_665 . ?
C00Q N00G C00Q 109.44(18) . 2_665 ?
C00Q N00G C00Q 109.44(18) . 3_565 ?
C00Q N00G C00Q 109.44(18) 2_665 3_565 ?
Cl05 O00H K003 100.27(14) . . ?
Cl02 O00I K001 113.18(15) . . ?
Cl02 O00J K001 96.47(15) . . ?
K003 O00K K003 106.03(11) 10_556 . ?
Cl06 O00K K003 104.89(11) . 10_556 ?
Cl06 O00K K003 104.89(11) . . ?
C00O N00L H00L 109.6 3_465 . ?
C00O N00L H00L 109.6 2_675 . ?
C00O N00L H00L 109.6 . . ?
C00O N00L C00O 109.3(2) 3_465 2_675 ?
C00O N00L C00O 109.3(2) . 2_675 ?
C00O N00L C00O 109.3(2) 3_465 . ?
N007 C00M H00A 109.7 . . ?
N007 C00M H00B 109.7 . . ?
H00A C00M H00B 108.2 . . ?
C00Q C00M N007 109.8(2) . . ?
C00Q C00M H00A 109.7 . . ?
C00Q C00M H00B 109.7 . . ?
N009 C00N H00I 109.8 . . ?
N009 C00N H00J 109.8 . . ?
N009 C00N C00O 109.5(2) . . ?
H00I C00N H00J 108.2 . . ?
C00O C00N H00I 109.8 . . ?
C00O C00N H00J 109.8 . . ?
N00L C00O C00N 108.9(3) . . ?
N00L C00O H00K 109.9 . . ?
N00L C00O H00M 109.9 . . ?
C00N C00O H00K 109.9 . . ?
C00N C00O H00M 109.9 . . ?
H00K C00O H00M 108.3 . . ?
N007 C00P H00C 109.5 . . ?
N007 C00P H00D 109.5 . . ?
N007 C00P H00E 109.5 . . ?
H00C C00P H00D 109.5 . . ?
H00C C00P H00E 109.5 . . ?
H00D C00P H00E 109.5 . . ?
N00G C00Q C00M 109.5(2) . . ?
N00G C00Q H00F 109.8 . . ?
N00G C00Q H00H 109.8 . . ?
C00M C00Q H00F 109.8 . . ?
C00M C00Q H00H 109.8 . . ?
H00F C00Q H00H 108.2 . . ?
N2 C4 N2 50.6(10) . 10_556 ?
C2 C4 N2 112.2(19) 10_556 . ?
C2 C4 N2 62.4(10) . . ?
C2 C4 N2 62.4(10) 10_556 10_556 ?
C2 C4 N2 112.2(19) . 10_556 ?
C2 C4 C2 159(3) 10_556 . ?
N2 C1 C2 71.5(7) . 3_575 ?
N2 C1 C2 71.5(7) . . ?
N2 C1 C2 71.5(7) . 2_775 ?
C2 C1 C2 110.4(6) 2_775 3_575 ?
C2 C1 C2 110.5(6) 2_775 . ?
C2 C1 C2 110.5(6) . 3_575 ?
N009 C00T H00N 109.5 . . ?
N009 C00T H00O 109.5 . . ?
N009 C00T H00P 109.5 . . ?
H00N C00T H00O 109.5 . . ?
H00N C00T H00P 109.5 . . ?
H00O C00T H00P 109.5 . . ?
C4 N2 C4 103.1(6) 2_775 . ?
C1 N2 C4 115.3(5) . 2_775 ?
C1 N2 C4 115.3(5) . 3_575 ?
C1 N2 N2 180.0 . 10_556 ?
C1 N2 C2 67.3(4) . . ?
C1 N2 C2 67.4(4) . 3_575 ?
C1 N2 C2 67.4(4) . 2_775 ?
C1 N2 C3 116.8(5) . 3_575 ?
C1 N2 C3 116.8(5) . . ?
C1 N2 C3 116.8(5) . 2_775 ?
N2 N2 C4 64.7(5) 10_556 3_575 ?
N2 N2 C4 64.7(5) 10_556 . ?
N2 N2 C4 64.7(5) 10_556 2_775 ?
N2 N2 C2 112.6(4) 10_556 2_775 ?
N2 N2 C2 112.6(4) 10_556 3_575 ?
N2 N2 C2 112.7(4) 10_556 . ?
N2 N2 C3 63.2(5) 10_556 3_575 ?
N2 N2 C3 63.2(5) 10_556 2_775 ?
N2 N2 C3 63.2(5) 10_556 . ?
N2 N2 N1 180.0 10_556 . ?
C2 N2 C4 133.7(13) . 2_775 ?
C2 N2 C4 133.7(13) 2_775 3_575 ?
C2 N2 C4 117.5(12) 2_775 . ?
C2 N2 C4 117.5(12) . 3_575 ?
C2 N2 C4 133.7(13) 3_575 . ?
C2 N2 C4 48.7(6) 3_575 3_575 ?
C2 N2 C4 48.7(7) . . ?
C2 N2 C4 48.7(6) 2_775 2_775 ?
C2 N2 C4 117.5(12) 3_575 2_775 ?
C2 N2 C2 106.1(5) 2_775 . ?
C2 N2 C2 106.1(5) 3_575 . ?
C2 N2 C2 106.1(5) 2_775 3_575 ?
C3 N2 C4 105.8(15) 2_775 3_575 ?
C3 N2 C4 4.9(18) 3_575 3_575 ?
C3 N2 C4 98.4(16) 3_575 2_775 ?
C3 N2 C4 4.9(18) 2_775 2_775 ?
C3 N2 C4 105.8(15) . 2_775 ?
C3 N2 C4 98.4(16) . 3_575 ?
C3 N2 C2 129.3(9) 2_775 . ?
C3 N2 C2 122.4(8) 3_575 . ?
C3 N2 C2 49.6(6) 3_575 3_575 ?
C3 N2 C2 122.4(8) 2_775 3_575 ?
C3 N2 C2 49.6(6) . . ?
C3 N2 C2 129.3(9) . 3_575 ?
C3 N2 C2 49.6(6) 2_775 2_775 ?
C3 N2 C2 122.4(8) . 2_775 ?
C3 N2 C2 129.3(9) 3_575 2_775 ?
C3 N2 C3 101.3(6) 2_775 . ?
C3 N2 C3 101.3(6) . 3_575 ?
C3 N2 C3 101.3(6) 2_775 3_575 ?
N1 N2 C4 115.3(6) . . ?
N1 N2 C4 115.3(5) . 2_775 ?
N1 N2 C2 67.4(4) . 2_775 ?
N1 N2 C2 67.3(4) . . ?
N1 N2 C3 116.8(5) . 3_575 ?
N1 N2 C3 116.8(5) . 2_775 ?
C4 C2 N2 68.8(15) . . ?
C4 C2 N1 121.2(16) . . ?
C1 C2 N2 41.1(7) . . ?
N2 C2 N1 53.3(5) . . ?
C3 C2 C1 106.0(14) . . ?
C3 C2 N2 65.0(13) . . ?
N2 C3 N2 53.6(10) . 10_556 ?
C2 C3 N2 65.4(8) . . ?
C2 C3 N2 118.8(16) . 10_556 ?
C2 C3 N2 118.8(16) 10_556 . ?
C2 C3 N2 65.4(8) 10_556 10_556 ?
C2 C3 C2 170(2) 10_556 . ?
N2 N1 C2 59.4(5) . . ?
N2 N1 C2 59.4(5) . 2_775 ?
N2 N1 C2 59.4(5) . 3_575 ?
C2 N1 C2 96.4(7) . 3_575 ?
C2 N1 C2 96.4(7) 2_775 3_575 ?
C2 N1 C2 96.4(7) . 2_775 ?

loop_
_geom_bond_atom_site_label_1
_geom_bond_atom_site_label_2
_geom_bond_distance
_geom_bond_site_symmetry_2
_geom_bond_publ_flag
K001 O00B 3.179(3) 3_575 ?
K001 O00B 3.179(3) . ?
K001 O00B 3.179(3) 2_775 ?
K001 O00F 3.028(3) 3_575 ?
K001 O00F 3.028(3) 2_775 ?
K001 O00F 3.028(3) . ?
K001 O00I 2.959(3) . ?
K001 O00I 2.959(3) 2_775 ?
K001 O00I 2.959(3) 3_575 ?
K001 O00J 3.322(3) 2_775 ?
K001 O00J 3.322(3) . ?
K001 O00J 3.322(3) 3_575 ?
Cl02 K004 3.7059(6) . ?
Cl02 O008 1.431(2) . ?
Cl02 O00D 1.428(2) . ?
Cl02 O00I 1.423(2) . ?
Cl02 O00J 1.415(2) . ?
K003 O00C 3.043(3) 3_565 ?
K003 O00C 3.043(3) . ?
K003 O00C 3.043(3) 2_665 ?
K003 O00E 3.065(3) 11_666 ?
K003 O00E 3.065(3) 12_566 ?
K003 O00E 3.065(3) 10_556 ?
K003 O00H 3.199(3) 2_665 ?
K003 O00H 3.199(3) . ?
K003 O00H 3.199(3) 3_565 ?
K003 O00K 2.994(2) . ?
K003 O00K 2.994(2) 3_565 ?
K003 O00K 2.994(2) 2_665 ?
K004 O008 3.331(3) 9_666 ?
K004 O008 3.331(3) 7_576 ?
K004 O008 3.331(3) 3_465 ?
K004 O008 3.331(3) 8_456 ?
K004 O008 3.331(3) . ?
K004 O008 3.331(3) 2_675 ?
K004 O00D 2.921(3) 8_456 ?
K004 O00D 2.921(3) 3_465 ?
K004 O00D 2.921(3) 9_666 ?
K004 O00D 2.921(3) 2_675 ?
K004 O00D 2.921(3) 7_576 ?
K004 O00D 2.921(3) . ?
Cl05 O00B 1.423(2) . ?
Cl05 O00C 1.436(2) . ?
Cl05 O00F 1.423(2) . ?
Cl05 O00H 1.420(2) . ?
Cl06 O00A 1.427(3) . ?
Cl06 O00E 1.428(2) . ?
Cl06 O00E 1.428(2) 10_556 ?
Cl06 O00K 1.431(3) . ?
N007 C00M 1.500(3) 2_665 ?
N007 C00M 1.500(3) 3_565 ?
N007 C00M 1.500(3) . ?
N007 C00P 1.490(6) . ?
N009 C00N 1.493(3) 2_675 ?
N009 C00N 1.493(3) . ?
N009 C00N 1.493(3) 3_465 ?
N009 C00T 1.484(7) . ?
N00G H00G 0.9800 . ?
N00G C00Q 1.489(3) 3_565 ?
N00G C00Q 1.489(3) . ?
N00G C00Q 1.489(3) 2_665 ?
N00L H00L 0.9800 . ?
N00L C00O 1.494(4) 3_465 ?
N00L C00O 1.494(4) . ?
N00L C00O 1.494(4) 2_675 ?
C00M H00A 0.9700 . ?
C00M H00B 0.9700 . ?
C00M C00Q 1.498(4) . ?
C00N H00I 0.9700 . ?
C00N H00J 0.9700 . ?
C00N C00O 1.498(5) . ?
C00O H00K 0.9700 . ?
C00O H00M 0.9700 . ?
C00P H00C 0.9600 . ?
C00P H00D 0.9600 . ?
C00P H00E 0.9600 . ?
C00Q H00F 0.9700 . ?
C00Q H00H 0.9700 . ?
C4 N2 1.63(3) . ?
C4 N2 1.63(3) 10_556 ?
C4 C2 1.312(10) 10_556 ?
C4 C2 1.312(10) . ?
C1 N2 1.072(19) . ?
C1 C2 1.505(9) 3_575 ?
C1 C2 1.505(10) . ?
C1 C2 1.505(9) 2_775 ?
C00T H00N 0.9600 . ?
C00T H00O 0.9600 . ?
C00T H00P 0.9600 . ?
N2 N2 1.390(14) 10_556 ?
N2 C2 1.547(7) 3_575 ?
N2 C2 1.547(7) 2_775 ?
N2 C2 1.547(7) . ?
N2 C3 1.54(2) 2_775 ?
N2 C3 1.54(2) . ?
N2 C3 1.54(2) 3_575 ?
N2 N1 1.440(16) . ?
C2 C3 1.295(8) . ?
C2 N1 1.658(11) . ?

loop_
_geom_torsion_atom_site_label_1
_geom_torsion_atom_site_label_2
_geom_torsion_atom_site_label_3
_geom_torsion_atom_site_label_4
_geom_torsion
_geom_torsion_site_symmetry_1
_geom_torsion_site_symmetry_2
_geom_torsion_site_symmetry_3
_geom_torsion_site_symmetry_4
_geom_torsion_publ_flag
K001 Cl02 O008 K004 173.99(3) . . . . ?
K001 Cl02 O00D K004 -175.01(3) . . . . ?
K001 Cl05 O00C K003 174.18(3) . . . . ?
K001 Cl05 O00H K003 -174.40(3) . . . . ?
K003 Cl05 O00B K001 -176.06(3) . . . . ?
K003 Cl05 O00F K001 176.30(3) . . . . ?
K003 Cl06 O00E K003 53.44(13) . . . 10_556 ?
K003 Cl06 O00K K003 -111.49(19) . . . 10_556 ?
K003 Cl06 O00K K003 111.49(19) 10_556 . . . ?
K004 Cl02 O00I K001 -170.74(3) . . . . ?
K004 Cl02 O00J K001 171.21(3) . . . . ?
N007 C00M C00Q N00G -7.2(4) . . . . ?
O008 Cl02 O00D K004 -7.07(18) . . . . ?
O008 Cl02 O00I K001 118.05(15) . . . . ?
O008 Cl02 O00J K001 -117.75(14) . . . . ?
N009 C00N C00O N00L -11.7(4) . . . . ?
O00A Cl06 O00E K003 -123.91(15) . . . 10_556 ?
O00A Cl06 O00K K003 -124.26(10) . . . . ?
O00A Cl06 O00K K003 124.26(10) . . . 10_556 ?
O00B Cl05 O00C K003 -122.88(16) . . . . ?
O00B Cl05 O00F K001 0.84(19) . . . . ?
O00B Cl05 O00H K003 122.49(15) . . . . ?
O00C Cl05 O00B K001 -120.30(13) . . . . ?
O00C Cl05 O00F K001 120.13(14) . . . . ?
O00C Cl05 O00H K003 2.67(17) . . . . ?
O00D Cl02 O008 K004 5.74(15) . . . . ?
O00D Cl02 O00I K001 -122.11(15) . . . . ?
O00D Cl02 O00J K001 119.64(14) . . . . ?
O00E Cl06 O00E K003 114.42(15) 10_556 . . 10_556 ?
O00E Cl06 O00K K003 3.65(18) . . . 10_556 ?
O00E Cl06 O00K K003 -115.14(12) 10_556 . . 10_556 ?
O00E Cl06 O00K K003 115.14(12) . . . . ?
O00E Cl06 O00K K003 -3.65(18) 10_556 . . . ?
O00F Cl05 O00B K001 -0.78(17) . . . . ?
O00F Cl05 O00C K003 118.69(14) . . . . ?
O00F Cl05 O00H K003 -118.30(14) . . . . ?
O00H Cl05 O00B K001 120.11(15) . . . . ?
O00H Cl05 O00C K003 -2.88(19) . . . . ?
O00H Cl05 O00F K001 -119.35(16) . . . . ?
O00I Cl02 O008 K004 124.15(13) . . . . ?
O00I Cl02 O00D K004 -126.19(15) . . . . ?
O00I Cl02 O00J K001 1.25(15) . . . . ?
O00J Cl02 O008 K004 -117.58(15) . . . . ?
O00J Cl02 O00D K004 115.42(17) . . . . ?
O00J Cl02 O00I K001 -1.51(18) . . . . ?
O00K Cl06 O00E K003 -3.52(18) . . . 10_556 ?
C00M N007 C00M C00Q 63.4(3) 3_565 . . . ?
C00M N007 C00M C00Q -54.8(3) 2_665 . . . ?
C00N N009 C00N C00O 66.5(3) 2_675 . . . ?
C00N N009 C00N C00O -52.4(3) 3_465 . . . ?
C00O N00L C00O C00N -52.8(3) 2_675 . . . ?
C00O N00L C00O C00N 66.8(3) 3_465 . . . ?
C00P N007 C00M C00Q -175.7(2) . . . . ?
C00Q N00G C00Q C00M 64.3(3) 2_665 . . . ?
C00Q N00G C00Q C00M -55.7(3) 3_565 . . . ?
C4 N2 C2 C4 83.3(14) 3_575 . . . ?
C4 N2 C2 C4 -65.1(17) 2_775 . . . ?
C4 N2 C2 N1 169.0(16) . . . . ?
C4 N2 C2 N1 104.0(9) 2_775 . . . ?
C4 N2 C2 N1 -107.7(8) 3_575 . . . ?
C4 N2 N1 C2 -129.1(14) 2_775 . . . ?
C4 N2 N1 C2 -129.1(14) 3_575 . . 2_775 ?
C4 N2 N1 C2 -129.1(14) . . . 3_575 ?
C4 N2 N1 C2 -9.1(14) . . . . ?
C4 N2 N1 C2 110.9(14) 2_775 . . 3_575 ?
C4 N2 N1 C2 110.9(14) 3_575 . . . ?
C4 N2 N1 C2 -9.1(14) 3_575 . . 3_575 ?
C4 N2 N1 C2 110.9(14) . . . 2_775 ?
C4 N2 N1 C2 -9.1(14) 2_775 . . 2_775 ?
C4 C2 N1 N2 12.0(17) . . . . ?
C4 C2 N1 C2 -36.6(18) . . . 2_775 ?
C4 C2 N1 C2 60.6(17) . . . 3_575 ?
C1 N2 C2 C3 -175.4(11) . . . . ?
C1 N2 C3 N2 180.001(7) . . . 10_556 ?
C1 N2 C3 C2 4.8(11) . . . . ?
C1 N2 C3 C2 175.0(12) . . . 10_556 ?
C1 C2 C3 N2 -3.2(7) . . . . ?
C1 C2 C3 N2 -7.6(18) . . . 10_556 ?
C00T N009 C00N C00O -173.0(2) . . . . ?
N2 C4 N2 C4 53.5(5) 10_556 . . 3_575 ?
N2 C4 N2 C4 -53.5(5) 10_556 . . 2_775 ?
N2 C4 N2 C2 168.8(16) 10_556 . . . ?
N2 C4 N2 C2 97.9(10) 10_556 . . 3_575 ?
N2 C4 N2 C2 -103.5(7) 10_556 . . 2_775 ?
N2 C4 N2 N1 180.001(5) 10_556 . . . ?
N2 C4 C2 N2 -9.3(14) 10_556 . . . ?
N2 C4 C2 N1 -20(3) 10_556 . . . ?
N2 C4 C2 N1 -10.3(15) . . . . ?
N2 C1 C2 C3 4.4(10) . . . . ?
N2 N2 C2 C4 11.0(16) 10_556 . . . ?
N2 N2 C2 C1 179.999(2) 10_556 . . . ?
N2 N2 C2 C3 4.6(11) 10_556 . . . ?
N2 N2 C2 N1 179.999(1) 10_556 . . . ?
N2 N2 C3 C2 -175.2(11) 10_556 . . . ?
N2 N2 C3 C2 -5.0(12) 10_556 . . 10_556 ?
N2 C2 C3 N2 -4.4(11) . . . 10_556 ?
N2 C2 N1 C2 -48.6(4) . . . 2_775 ?
N2 C2 N1 C2 48.6(4) . . . 3_575 ?
C2 C4 N2 C4 -64.2(15) 10_556 . . 2_775 ?
C2 C4 N2 C4 -115.3(17) . . . 3_575 ?
C2 C4 N2 C4 137.7(18) . . . 2_775 ?
C2 C4 N2 C4 42.8(18) 10_556 . . 3_575 ?
C2 C4 N2 N2 -10.7(16) 10_556 . . 10_556 ?
C2 C4 N2 N2 -168.8(16) . . . 10_556 ?
C2 C4 N2 C2 158(3) 10_556 . . . ?
C2 C4 N2 C2 87(2) 10_556 . . 3_575 ?
C2 C4 N2 C2 87.7(14) . . . 2_775 ?
C2 C4 N2 C2 -114(2) 10_556 . . 2_775 ?
C2 C4 N2 C2 -70.9(14) . . . 3_575 ?
C2 C4 N2 N1 169.3(16) 10_556 . . . ?
C2 C4 N2 N1 11.2(16) . . . . ?
C2 C4 C2 N2 -80(8) 10_556 . . . ?
C2 C4 C2 N1 -90(8) 10_556 . . . ?
C2 C1 N2 C2 120.000(7) 3_575 . . 2_775 ?
C2 C1 N2 C2 -119.999(7) . . . 2_775 ?
C2 C1 N2 C2 -120.000(5) 2_775 . . 3_575 ?
C2 C1 N2 C2 120.001(5) . . . 3_575 ?
C2 C1 N2 C2 119.999(2) 2_775 . . . ?
C2 C1 N2 C2 -120.001(2) 3_575 . . . ?
C2 C1 N2 C3 116.0(10) . . . 3_575 ?
C2 C1 N2 C3 -4.0(10) . . . . ?
C2 C1 N2 C3 -124.0(10) 2_775 . . 3_575 ?
C2 C1 N2 C3 -4.0(10) 3_575 . . 3_575 ?
C2 C1 N2 C3 -124.0(10) . . . 2_775 ?
C2 C1 N2 C3 116.0(10) 3_575 . . 2_775 ?
C2 C1 N2 C3 116.0(10) 2_775 . . . ?
C2 C1 N2 C3 -4.0(10) 2_775 . . 2_775 ?
C2 C1 N2 C3 -124.0(10) 3_575 . . . ?
C2 C1 C2 N2 -61.2(9) 2_775 . . . ?
C2 C1 C2 N2 61.2(9) 3_575 . . . ?
C2 C1 C2 C3 -56.9(13) 2_775 . . . ?
C2 C1 C2 C3 65.6(13) 3_575 . . . ?
C2 N2 C2 C4 134.7(17) 3_575 . . . ?
C2 N2 C2 C4 -112.7(17) 2_775 . . . ?
C2 N2 C2 C1 56.3(4) 2_775 . . . ?
C2 N2 C2 C1 -56.3(4) 3_575 . . . ?
C2 N2 C2 C3 128.3(12) 3_575 . . . ?
C2 N2 C2 C3 -119.1(12) 2_775 . . . ?
C2 N2 C2 N1 56.3(4) 2_775 . . . ?
C2 N2 C2 N1 -56.3(4) 3_575 . . . ?
C2 N2 C3 N2 -101.0(7) 2_775 . . 10_556 ?
C2 N2 C3 N2 98.3(8) 3_575 . . 10_556 ?
C2 N2 C3 N2 175.2(11) . . . 10_556 ?
C2 N2 C3 C2 170(2) . . . 10_556 ?
C2 N2 C3 C2 93.3(18) 3_575 . . 10_556 ?
C2 N2 C3 C2 -76.9(10) 3_575 . . . ?
C2 N2 C3 C2 -106.0(16) 2_775 . . 10_556 ?
C2 N2 C3 C2 83.8(11) 2_775 . . . ?
C2 N2 N1 C2 -120.001(5) . . . 3_575 ?
C2 N2 N1 C2 120.000(4) 2_775 . . 3_575 ?
C2 N2 N1 C2 119.999(7) . . . 2_775 ?
C2 N2 N1 C2 -119.999(1) 2_775 . . . ?
C2 N2 N1 C2 -120.000(7) 3_575 . . 2_775 ?
C2 N2 N1 C2 120.001(1) 3_575 . . . ?
C3 N2 C2 C1 -108.3(8) 3_575 . . . ?
C3 N2 C2 C1 175.4(11) . . . . ?
C3 N2 C2 C1 106.8(8) 2_775 . . . ?
C3 N2 C2 C3 76.4(11) 3_575 . . . ?
C3 N2 C2 C3 -68.5(13) 2_775 . . . ?
C3 N2 C3 N2 52.0(5) 3_575 . . 10_556 ?
C3 N2 C3 N2 -52.0(5) 2_775 . . 10_556 ?
C3 N2 C3 C2 -123.2(11) 3_575 . . . ?
C3 N2 C3 C2 132.8(13) 2_775 . . . ?
C3 N2 C3 C2 -57.0(12) 2_775 . . 10_556 ?
C3 N2 C3 C2 47.1(14) 3_575 . . 10_556 ?
N1 N2 C2 C4 -169.0(16) . . . . ?
